data_4337801
loop_
_publ_author_name
'Sarkar, Samir Kumar'
'Mukherjee, Sanjoy'
'Thilagar, Pakkirisamy'

_publ_section_title
;
 Going beyond Red with a Tri- and Tetracoordinate Boron Conjugate:
 Intriguing Near-IR Optical Properties and Applications in Anion Sensing.
;
_journal_issue 5
_journal_name_full 'Inorganic chemistry'
_journal_page_first 2343
_journal_page_last 2345
_journal_paper_doi 10.1021/ic402441w
_journal_volume 53
_journal_year 2014
_chemical_formula_moiety 'C65 H62 B3 F2 I N2 S'
_chemical_formula_sum 'C71 H62 B1.5 F2 I N2 S'
_chemical_formula_weight 1172.69
_space_group_IT_number 2
_symmetry_cell_setting triclinic
_symmetry_space_group_name_Hall '-P 1'
_symmetry_space_group_name_H-M 'P -1'
_atom_sites_solution_hydrogens geom
_atom_sites_solution_primary direct
_atom_sites_solution_secondary difmap
_audit_creation_method SHELXL-97
_cell_angle_alpha 85.539(2)
_cell_angle_beta 81.705(2)
_cell_angle_gamma 69.761(2)
_cell_formula_units_Z 2
_cell_length_a 13.0767(9)
_cell_length_b 14.8224(11)
_cell_length_c 17.5256(12)
_cell_measurement_temperature 293(2)
_cell_volume 3152.5(4)
_computing_structure_refinement 'SHELXL-97 (Sheldrick, 2008)'
_diffrn_ambient_temperature 293(2)
_diffrn_measured_fraction_theta_full 0.967
_diffrn_measured_fraction_theta_max 0.967
_diffrn_radiation_monochromator graphite
_diffrn_radiation_source 'fine-focus sealed tube'
_diffrn_radiation_type MoK\a
_diffrn_radiation_wavelength 0.71073
_diffrn_reflns_av_R_equivalents 0.0683
_diffrn_reflns_av_sigmaI/netI 0.0535
_diffrn_reflns_limit_h_max 15
_diffrn_reflns_limit_h_min -15
_diffrn_reflns_limit_k_max 17
_diffrn_reflns_limit_k_min -17
_diffrn_reflns_limit_l_max 20
_diffrn_reflns_limit_l_min -20
_diffrn_reflns_number 53093
_diffrn_reflns_theta_full 25.00
_diffrn_reflns_theta_max 25.00
_diffrn_reflns_theta_min 2.96
_exptl_absorpt_coefficient_mu 0.588
_exptl_absorpt_correction_T_max 0.889
_exptl_absorpt_correction_T_min 0.809
_exptl_absorpt_correction_type empirical
_exptl_absorpt_process_details SADABS
_exptl_crystal_density_diffrn 1.235
_exptl_crystal_density_method 'not measured'
_exptl_crystal_F_000 1208
_exptl_crystal_size_max 0.50
_exptl_crystal_size_mid 0.30
_exptl_crystal_size_min 0.20
_refine_diff_density_max 1.609
_refine_diff_density_min -1.140
_refine_diff_density_rms 0.094
_refine_ls_extinction_method none
_refine_ls_goodness_of_fit_ref 1.067
_refine_ls_hydrogen_treatment mixed
_refine_ls_matrix_type full
_refine_ls_number_parameters 691
_refine_ls_number_reflns 10746
_refine_ls_number_restraints 0
_refine_ls_restrained_S_all 1.067
_refine_ls_R_factor_all 0.1297
_refine_ls_R_factor_gt 0.0752
_refine_ls_shift/su_max 0.000
_refine_ls_shift/su_mean 0.000
_refine_ls_structure_factor_coef Fsqd
_refine_ls_weighting_details 'calc w=1/[\s^2^(Fo^2^)+(0.1511P)^2^+0.7929P] where P=(Fo^2^+2Fc^2^)/3'
_refine_ls_weighting_scheme calc
_refine_ls_wR_factor_gt 0.2201
_refine_ls_wR_factor_ref 0.2496
_reflns_number_gt 6400
_reflns_number_total 10746
_reflns_threshold_expression >2\s(I)
_cod_data_source_file ic402441w_si_002.cif
_cod_data_source_block 1
_cod_original_formula_sum 'C71 H62 B1.50 F2 I N2 S'
_cod_database_code 4337801

loop_
_symmetry_equiv_pos_as_xyz
'x, y, z'
'-x, -y, -z'

loop_
_atom_site_label
_atom_site_type_symbol
_atom_site_fract_x
_atom_site_fract_y
_atom_site_fract_z
_atom_site_U_iso_or_equiv
_atom_site_adp_type
_atom_site_occupancy
_atom_site_symmetry_multiplicity
_atom_site_calc_flag
_atom_site_refinement_flags
I1 I -0.07889(4) 0.38121(4) 0.47408(2) 0.1146(3) Uani 1 1 d .
S002 S 0.09010(11) 0.29026(12) 0.32152(8) 0.0718(4) Uani 1 1 d .
F2 F 0.3115(3) 0.1653(2) -0.03524(16) 0.0786(9) Uani 1 1 d .
F1 F 0.4129(2) 0.0774(2) 0.0551(2) 0.0792(9) Uani 1 1 d .
N2 N 0.2195(3) 0.1053(2) 0.0750(2) 0.0447(9) Uani 1 1 d .
N1 N 0.2936(3) 0.2368(2) 0.0860(2) 0.0441(9) Uani 1 1 d .
C10 C 0.0523(4) 0.2628(3) 0.2392(3) 0.0518(11) Uani 1 1 d .
C1 C 0.2097(4) 0.2726(3) 0.1459(3) 0.0498(11) Uani 1 1 d .
C9 C 0.1359(3) 0.2247(3) 0.1731(2) 0.0462(11) Uani 1 1 d .
C16 C 0.2686(4) -0.0262(3) -0.0151(3) 0.0546(12) Uani 1 1 d .
H16 H 0.3305 -0.0116 -0.0367 0.066 Uiso 1 1 calc R
C7 C 0.0754(4) 0.0829(3) 0.1522(3) 0.0577(12) Uani 1 1 d .
H7 H 0.0173 0.0903 0.1914 0.069 Uiso 1 1 calc R
C5 C 0.2021(4) 0.0274(3) 0.0499(3) 0.0499(11) Uani 1 1 d .
C14 C 0.4445(4) 0.2829(3) 0.0155(3) 0.0544(12) Uani 1 1 d .
H14 H 0.4625 0.2318 -0.0173 0.065 Uiso 1 1 calc R
C4 C 0.3506(4) 0.2983(3) 0.0718(3) 0.0486(11) Uani 1 1 d .
C24 C 0.3060(4) -0.1499(3) -0.1139(3) 0.0490(11) Uani 1 1 d .
C8 C 0.1422(3) 0.1414(3) 0.1375(2) 0.0476(11) Uani 1 1 d .
C17 C 0.2469(4) -0.0943(3) -0.0455(3) 0.0535(12) Uani 1 1 d .
H17 H 0.1867 -0.1095 -0.0209 0.064 Uiso 1 1 calc R
C25 C 0.4046(4) -0.1416(3) -0.1525(3) 0.0564(12) Uani 1 1 d .
H25 H 0.4345 -0.1001 -0.1342 0.068 Uiso 1 1 calc R
C57 C 0.4476(4) -0.4075(4) -0.3355(3) 0.0590(13) Uani 1 1 d .
C15 C 0.5082(4) 0.3370(3) 0.0070(3) 0.0526(12) Uani 1 1 d .
H15 H 0.4855 0.3903 0.0379 0.063 Uiso 1 1 calc R
C27 C 0.4164(4) -0.2584(3) -0.2461(3) 0.0547(12) Uani 1 1 d .
C2 C 0.2151(4) 0.3606(4) 0.1670(3) 0.0600(13) Uani 1 1 d .
H2 H 0.1678 0.4011 0.2046 0.072 Uiso 1 1 calc R
C23 C 0.6523(4) 0.2490(4) -0.0959(3) 0.0609(13) Uani 1 1 d .
H23 H 0.6135 0.2078 -0.0997 0.073 Uiso 1 1 calc R
C19 C 0.6692(4) 0.3836(4) -0.0420(3) 0.0615(13) Uani 1 1 d .
H19 H 0.6420 0.4347 -0.0086 0.074 Uiso 1 1 calc R
C18 C 0.6092(4) 0.3225(3) -0.0450(3) 0.0508(11) Uani 1 1 d .
C28 C 0.3207(4) -0.2678(4) -0.2060(3) 0.0655(14) Uani 1 1 d .
H28 H 0.2924 -0.3114 -0.2226 0.079 Uiso 1 1 calc R
C3 C 0.3023(4) 0.3751(3) 0.1221(3) 0.0576(12) Uani 1 1 d .
H3 H 0.3260 0.4271 0.1244 0.069 Uiso 1 1 calc R
C48 C 0.5529(4) -0.2761(4) -0.3799(3) 0.0569(12) Uani 1 1 d .
C29 C 0.2661(4) -0.2135(4) -0.1416(3) 0.0631(13) Uani 1 1 d .
H29 H 0.2013 -0.2206 -0.1169 0.076 Uiso 1 1 calc R
C6 C 0.1125(4) 0.0131(4) 0.0975(3) 0.0616(13) Uani 1 1 d .
H6 H 0.0834 -0.0350 0.0929 0.074 Uiso 1 1 calc R
C26 C 0.4568(4) -0.1933(3) -0.2161(3) 0.0563(12) Uani 1 1 d .
H26 H 0.5214 -0.1856 -0.2406 0.068 Uiso 1 1 calc R
C20 C 0.7687(4) 0.3690(4) -0.0879(3) 0.0634(14) Uani 1 1 d .
H20 H 0.8064 0.4112 -0.0845 0.076 Uiso 1 1 calc R
C21 C 0.8141(4) 0.2949(3) -0.1381(3) 0.0558(12) Uani 1 1 d .
C52 C 0.7322(4) -0.2993(4) -0.4530(3) 0.0691(15) Uani 1 1 d .
H52 H 0.8052 -0.3381 -0.4645 0.083 Uiso 1 1 calc R
C22 C 0.7531(4) 0.2341(4) -0.1422(3) 0.0651(14) Uani 1 1 d .
H22 H 0.7799 0.1835 -0.1760 0.078 Uiso 1 1 calc R
C30 C 1.0047(4) 0.3318(4) -0.1619(4) 0.0704(15) Uani 1 1 d .
C39 C 0.9715(4) 0.1973(4) -0.2484(3) 0.0693(15) Uani 1 1 d .
C53 C 0.6642(4) -0.3353(4) -0.4009(3) 0.0572(13) Uani 1 1 d .
C11 C -0.0578(4) 0.2812(4) 0.2469(3) 0.0695(15) Uani 1 1 d .
H11 H -0.0940 0.2692 0.2090 0.083 Uiso 1 1 calc R
C62 C 0.4601(5) -0.4833(4) -0.2808(3) 0.0712(15) Uani 1 1 d .
C58 C 0.4071(4) -0.4165(4) -0.4039(3) 0.0644(14) Uani 1 1 d .
C49 C 0.5188(5) -0.1837(4) -0.4142(3) 0.0686(14) Uani 1 1 d .
C61 C 0.4292(6) -0.5599(5) -0.2925(4) 0.0913(19) Uani 1 1 d .
H61 H 0.4372 -0.6086 -0.2547 0.110 Uiso 1 1 calc R
C56 C 0.7093(5) -0.4349(4) -0.3656(4) 0.0766(16) Uani 1 1 d .
H56A H 0.6525 -0.4486 -0.3307 0.115 Uiso 1 1 calc R
H56B H 0.7690 -0.4386 -0.3380 0.115 Uiso 1 1 calc R
H56C H 0.7353 -0.4811 -0.4057 0.115 Uiso 1 1 calc R
C65 C 0.5116(6) -0.4861(5) -0.2077(4) 0.0908(19) Uani 1 1 d .
H65A H 0.5295 -0.4288 -0.2059 0.136 Uiso 1 1 calc R
H65B H 0.5772 -0.5414 -0.2076 0.136 Uiso 1 1 calc R
H65C H 0.4605 -0.4899 -0.1634 0.136 Uiso 1 1 calc R
C40 C 1.0700(5) 0.1163(5) -0.2432(4) 0.088(2) Uani 1 1 d .
B2 B 0.4738(5) -0.3150(4) -0.3208(3) 0.0570(14) Uani 1 1 d .
C38 C 1.0138(6) 0.4026(5) -0.2999(4) 0.093(2) Uani 1 1 d .
H38A H 1.0442 0.4469 -0.3291 0.139 Uiso 1 1 calc R
H38B H 0.9354 0.4260 -0.2992 0.139 Uiso 1 1 calc R
H38C H 1.0441 0.3408 -0.3231 0.139 Uiso 1 1 calc R
C34 C 1.1025(6) 0.4436(5) -0.1967(5) 0.093(2) Uani 1 1 d .
H34 H 1.1260 0.4829 -0.2339 0.112 Uiso 1 1 calc R
C13 C -0.0430(4) 0.3278(4) 0.3643(3) 0.0669(14) Uani 1 1 d .
C12 C -0.1110(4) 0.3201(4) 0.3182(3) 0.0757(16) Uani 1 1 d .
H12 H -0.1867 0.3388 0.3318 0.091 Uiso 1 1 calc R
C35 C 1.0418(5) 0.3931(4) -0.2174(4) 0.0786(17) Uani 1 1 d .
B1 B 0.3147(4) 0.1436(4) 0.0421(3) 0.0520(14) Uani 1 1 d .
C60 C 0.3871(6) -0.5679(5) -0.3579(5) 0.092(2) Uani 1 1 d .
C50 C 0.5916(5) -0.1547(4) -0.4673(4) 0.0800(17) Uani 1 1 d .
H50 H 0.5664 -0.0936 -0.4901 0.096 Uiso 1 1 calc R
C59 C 0.3778(5) -0.4956(5) -0.4128(4) 0.0832(19) Uani 1 1 d .
H59 H 0.3506 -0.5000 -0.4580 0.100 Uiso 1 1 calc R
C51 C 0.6987(5) -0.2110(5) -0.4881(4) 0.0773(16) Uani 1 1 d .
C32 C 1.0943(6) 0.3809(6) -0.0691(5) 0.106(2) Uani 1 1 d .
H32 H 1.1118 0.3774 -0.0191 0.128 Uiso 1 1 calc R
C54 C 0.4036(6) -0.1156(5) -0.3992(4) 0.101(2) Uani 1 1 d .
H54A H 0.3617 -0.1444 -0.3621 0.152 Uiso 1 1 calc R
H54B H 0.3711 -0.1017 -0.4464 0.152 Uiso 1 1 calc R
H54C H 0.4039 -0.0571 -0.3795 0.152 Uiso 1 1 calc R
C33 C 1.1306(6) 0.4394(6) -0.1244(6) 0.106(2) Uani 1 1 d .
C36 C 1.0017(6) 0.2619(6) -0.0243(4) 0.110(2) Uani 1 1 d .
H36A H 0.9594 0.2294 -0.0440 0.165 Uiso 1 1 calc R
H36B H 0.9589 0.2992 0.0189 0.165 Uiso 1 1 calc R
H36C H 1.0672 0.2153 -0.0082 0.165 Uiso 1 1 calc R
C41 C 1.0968(7) 0.0424(6) -0.2929(6) 0.107(3) Uani 1 1 d .
H41 H 1.1599 -0.0103 -0.2876 0.129 Uiso 1 1 calc R
C31 C 1.0325(5) 0.3279(5) -0.0871(4) 0.0833(18) Uani 1 1 d .
C44 C 0.9112(5) 0.2001(5) -0.3088(4) 0.0794(17) Uani 1 1 d .
C63 C 0.3884(6) -0.3400(5) -0.4669(3) 0.0900(19) Uani 1 1 d .
H63A H 0.4129 -0.2896 -0.4542 0.135 Uiso 1 1 calc R
H63B H 0.3115 -0.3140 -0.4722 0.135 Uiso 1 1 calc R
H63C H 0.4289 -0.3675 -0.5147 0.135 Uiso 1 1 calc R
C47 C 0.8100(6) 0.2848(6) -0.3214(4) 0.103(2) Uani 1 1 d .
H47A H 0.7793 0.2739 -0.3649 0.155 Uiso 1 1 calc R
H47B H 0.8293 0.3419 -0.3310 0.155 Uiso 1 1 calc R
H47C H 0.7569 0.2927 -0.2762 0.155 Uiso 1 1 calc R
C43 C 0.9437(7) 0.1240(7) -0.3576(5) 0.108(2) Uani 1 1 d .
H43 H 0.9027 0.1274 -0.3975 0.129 Uiso 1 1 calc R
C55 C 0.7730(7) -0.1753(6) -0.5467(5) 0.125(3) Uani 1 1 d .
H55A H 0.7335 -0.1113 -0.5640 0.187 Uiso 1 1 calc R
H55B H 0.7979 -0.2170 -0.5898 0.187 Uiso 1 1 calc R
H55C H 0.8351 -0.1749 -0.5236 0.187 Uiso 1 1 calc R
C42 C 1.0358(8) 0.0419(6) -0.3497(6) 0.112(3) Uani 1 1 d .
B3 B 0.9314(5) 0.2742(5) -0.1848(4) 0.0668(17) Uani 1 1 d .
C64 C 0.3497(9) -0.6519(6) -0.3689(6) 0.146(4) Uani 1 1 d .
H64A H 0.3633 -0.6958 -0.3253 0.219 Uiso 1 1 calc R
H64B H 0.3897 -0.6845 -0.4150 0.219 Uiso 1 1 calc R
H64C H 0.2725 -0.6284 -0.3735 0.219 Uiso 1 1 calc R
C45 C 1.1423(6) 0.1095(6) -0.1830(6) 0.135(3) Uani 1 1 d .
H45A H 1.1126 0.1660 -0.1525 0.203 Uiso 1 1 calc R
H45B H 1.2146 0.1045 -0.2073 0.203 Uiso 1 1 calc R
H45C H 1.1463 0.0536 -0.1503 0.203 Uiso 1 1 calc R
C37 C 1.1968(8) 0.4989(8) -0.1012(6) 0.148(4) Uani 1 1 d .
H37A H 1.2070 0.4859 -0.0478 0.222 Uiso 1 1 calc R
H37B H 1.1574 0.5661 -0.1091 0.222 Uiso 1 1 calc R
H37C H 1.2671 0.4816 -0.1323 0.222 Uiso 1 1 calc R
C46 C 1.0703(10) -0.0442(8) -0.3996(8) 0.191(5) Uani 1 1 d .
H46A H 1.0188 -0.0342 -0.4359 0.286 Uiso 1 1 calc R
H46B H 1.0722 -0.1004 -0.3678 0.286 Uiso 1 1 calc R
H46C H 1.1421 -0.0530 -0.4269 0.286 Uiso 1 1 calc R
C6S C 0.486(3) 0.114(2) -0.205(2) 0.344(13) Uiso 1 1 d .
C1S C 0.721(3) -0.003(2) -0.3495(19) 0.339(12) Uiso 1 1 d .
C5S C 0.616(3) 0.112(3) -0.355(2) 0.412(16) Uiso 1 1 d .
C3S C 0.633(3) 0.071(3) -0.246(2) 0.369(14) Uiso 1 1 d .
C2S C 0.641(3) -0.022(2) -0.2751(19) 0.340(13) Uiso 1 1 d .
C4S C 0.508(4) 0.073(3) -0.280(3) 0.45(2) Uiso 1 1 d .

loop_
_atom_site_aniso_label
_atom_site_aniso_U_11
_atom_site_aniso_U_22
_atom_site_aniso_U_33
_atom_site_aniso_U_23
_atom_site_aniso_U_13
_atom_site_aniso_U_12
I1 0.0907(4) 0.1861(6) 0.0588(3) -0.0535(3) 0.0210(2) -0.0379(4)
S002 0.0539(7) 0.1099(11) 0.0502(8) -0.0330(7) 0.0071(6) -0.0251(7)
F2 0.107(2) 0.104(2) 0.0422(16) -0.0213(15) 0.0207(15) -0.066(2)
F1 0.0454(16) 0.0656(18) 0.120(3) -0.0385(17) 0.0087(16) -0.0105(14)
N2 0.044(2) 0.044(2) 0.045(2) -0.0146(16) 0.0049(16) -0.0157(17)
N1 0.0411(19) 0.048(2) 0.041(2) -0.0130(16) 0.0090(16) -0.0167(17)
C10 0.048(3) 0.061(3) 0.048(3) -0.024(2) 0.009(2) -0.022(2)
C1 0.047(3) 0.054(3) 0.046(3) -0.020(2) 0.005(2) -0.015(2)
C9 0.039(2) 0.058(3) 0.041(2) -0.016(2) 0.0087(19) -0.018(2)
C16 0.064(3) 0.052(3) 0.046(3) -0.012(2) 0.004(2) -0.020(2)
C7 0.060(3) 0.065(3) 0.050(3) -0.016(2) 0.011(2) -0.028(3)
C5 0.054(3) 0.050(3) 0.045(3) -0.009(2) 0.000(2) -0.017(2)
C14 0.051(3) 0.053(3) 0.054(3) -0.009(2) 0.006(2) -0.014(2)
C4 0.044(2) 0.049(3) 0.051(3) -0.006(2) 0.001(2) -0.015(2)
C24 0.058(3) 0.046(3) 0.042(2) -0.007(2) -0.003(2) -0.017(2)
C8 0.044(2) 0.060(3) 0.037(2) -0.010(2) 0.0079(19) -0.020(2)
C17 0.061(3) 0.052(3) 0.048(3) -0.011(2) 0.003(2) -0.021(2)
C25 0.060(3) 0.055(3) 0.061(3) -0.017(2) -0.001(2) -0.026(2)
C57 0.053(3) 0.066(3) 0.053(3) -0.021(3) -0.003(2) -0.012(2)
C15 0.051(3) 0.051(3) 0.058(3) -0.002(2) 0.000(2) -0.023(2)
C27 0.054(3) 0.059(3) 0.051(3) -0.015(2) 0.003(2) -0.020(2)
C2 0.054(3) 0.061(3) 0.064(3) -0.029(2) 0.010(2) -0.019(2)
C23 0.060(3) 0.056(3) 0.070(3) 0.004(3) 0.005(3) -0.031(3)
C19 0.055(3) 0.058(3) 0.073(3) -0.008(3) 0.002(3) -0.023(3)
C18 0.048(3) 0.047(3) 0.051(3) 0.003(2) 0.001(2) -0.013(2)
C28 0.063(3) 0.079(4) 0.065(3) -0.030(3) 0.001(3) -0.035(3)
C3 0.059(3) 0.052(3) 0.067(3) -0.020(2) 0.006(2) -0.026(2)
C48 0.052(3) 0.060(3) 0.053(3) -0.019(2) -0.002(2) -0.010(2)
C29 0.053(3) 0.081(4) 0.062(3) -0.027(3) 0.011(2) -0.034(3)
C6 0.067(3) 0.060(3) 0.062(3) -0.015(2) 0.013(3) -0.032(3)
C26 0.057(3) 0.055(3) 0.058(3) -0.013(2) 0.004(2) -0.023(2)
C20 0.053(3) 0.059(3) 0.081(4) 0.003(3) -0.003(3) -0.024(3)
C21 0.052(3) 0.052(3) 0.062(3) 0.007(2) 0.001(2) -0.022(2)
C52 0.051(3) 0.086(4) 0.067(3) -0.030(3) -0.001(3) -0.017(3)
C22 0.065(3) 0.065(3) 0.057(3) -0.004(2) 0.014(3) -0.019(3)
C30 0.045(3) 0.077(4) 0.080(4) 0.014(3) 0.001(3) -0.016(3)
C39 0.057(3) 0.068(3) 0.075(4) 0.007(3) 0.012(3) -0.020(3)
C53 0.045(3) 0.066(3) 0.057(3) -0.022(2) -0.007(2) -0.010(2)
C11 0.050(3) 0.098(4) 0.061(3) -0.037(3) 0.012(2) -0.027(3)
C62 0.080(4) 0.067(4) 0.069(4) -0.020(3) -0.010(3) -0.024(3)
C58 0.052(3) 0.080(4) 0.059(3) -0.031(3) -0.003(2) -0.015(3)
C49 0.066(3) 0.064(4) 0.063(3) -0.005(3) 0.001(3) -0.010(3)
C61 0.124(6) 0.080(4) 0.081(4) -0.021(3) -0.010(4) -0.045(4)
C56 0.062(3) 0.071(4) 0.080(4) -0.018(3) -0.009(3) 0.002(3)
C65 0.131(6) 0.087(4) 0.068(4) -0.004(3) -0.034(4) -0.045(4)
C40 0.069(4) 0.072(4) 0.097(5) 0.008(4) 0.020(4) -0.007(3)
B2 0.052(3) 0.059(3) 0.054(3) -0.010(3) -0.010(3) -0.010(3)
C38 0.102(5) 0.106(5) 0.073(4) 0.016(4) 0.000(4) -0.046(4)
C34 0.085(4) 0.105(5) 0.102(6) 0.000(4) 0.007(4) -0.056(4)
C13 0.057(3) 0.083(4) 0.053(3) -0.025(3) 0.019(3) -0.020(3)
C12 0.047(3) 0.112(5) 0.065(3) -0.031(3) 0.014(3) -0.027(3)
C35 0.062(3) 0.082(4) 0.084(4) 0.012(3) 0.004(3) -0.022(3)
B1 0.049(3) 0.055(3) 0.053(3) -0.022(3) 0.015(2) -0.023(3)
C60 0.096(5) 0.084(5) 0.102(5) -0.038(4) -0.010(4) -0.032(4)
C50 0.092(4) 0.063(3) 0.080(4) -0.002(3) 0.005(3) -0.025(3)
C59 0.062(3) 0.105(5) 0.083(4) -0.049(4) -0.011(3) -0.018(3)
C51 0.073(4) 0.081(4) 0.076(4) -0.012(3) 0.009(3) -0.029(3)
C32 0.075(4) 0.146(7) 0.097(5) -0.002(5) -0.019(4) -0.034(5)
C54 0.092(5) 0.072(4) 0.106(5) 0.008(4) 0.000(4) 0.008(4)
C33 0.089(5) 0.118(6) 0.120(7) -0.003(5) -0.008(5) -0.049(5)
C36 0.100(5) 0.147(7) 0.075(5) 0.040(5) -0.020(4) -0.038(5)
C41 0.082(5) 0.091(5) 0.125(7) 0.005(5) 0.024(5) -0.016(4)
C31 0.062(3) 0.107(5) 0.077(4) 0.010(4) -0.013(3) -0.026(3)
C44 0.070(4) 0.101(5) 0.064(4) 0.004(3) 0.006(3) -0.033(4)
C63 0.089(4) 0.122(5) 0.057(4) -0.018(4) -0.017(3) -0.026(4)
C47 0.096(5) 0.131(6) 0.076(5) 0.019(4) -0.018(4) -0.032(5)
C43 0.097(5) 0.139(7) 0.091(5) -0.023(5) 0.012(4) -0.051(5)
C55 0.123(6) 0.117(6) 0.133(7) -0.003(5) 0.029(5) -0.056(5)
C42 0.093(6) 0.120(7) 0.121(7) -0.044(5) 0.040(5) -0.046(5)
B3 0.053(3) 0.067(4) 0.068(4) 0.028(3) -0.005(3) -0.012(3)
C64 0.195(10) 0.113(6) 0.165(9) -0.044(6) -0.037(8) -0.082(7)
C45 0.083(5) 0.115(6) 0.164(9) -0.007(6) -0.039(6) 0.030(4)
C37 0.146(8) 0.187(9) 0.150(9) -0.019(7) -0.027(7) -0.098(7)
C46 0.170(10) 0.153(9) 0.220(14) -0.093(9) 0.027(9) -0.019(8)

loop_
_atom_type_symbol
_atom_type_description
_atom_type_scat_dispersion_real
_atom_type_scat_dispersion_imag
_atom_type_scat_source
C C 0.0033 0.0016 'International Tables Vol C Tables 4.2.6.8 and 6.1.1.4'
H H 0.0000 0.0000 'International Tables Vol C Tables 4.2.6.8 and 6.1.1.4'
B B 0.0013 0.0007 'International Tables Vol C Tables 4.2.6.8 and 6.1.1.4'
N N 0.0061 0.0033 'International Tables Vol C Tables 4.2.6.8 and 6.1.1.4'
F F 0.0171 0.0103 'International Tables Vol C Tables 4.2.6.8 and 6.1.1.4'
S S 0.1246 0.1234 'International Tables Vol C Tables 4.2.6.8 and 6.1.1.4'
I I -0.4742 1.8119 'International Tables Vol C Tables 4.2.6.8 and 6.1.1.4'

loop_
_geom_angle_atom_site_label_1
_geom_angle_atom_site_label_2
_geom_angle_atom_site_label_3
_geom_angle
C13 S002 C10 91.5(2)
C5 N2 C8 108.4(3)
C5 N2 B1 126.1(3)
C8 N2 B1 125.4(3)
C4 N1 C1 108.2(3)
C4 N1 B1 126.6(4)
C1 N1 B1 125.2(4)
C11 C10 C9 129.3(4)
C11 C10 S002 110.6(3)
C9 C10 S002 120.1(3)
N1 C1 C9 121.4(4)
N1 C1 C2 107.7(4)
C9 C1 C2 130.9(4)
C8 C9 C1 119.9(4)
C8 C9 C10 120.8(4)
C1 C9 C10 119.2(4)
C17 C16 C5 123.6(5)
C6 C7 C8 107.2(4)
N2 C5 C6 108.5(4)
N2 C5 C16 122.2(4)
C6 C5 C16 129.3(4)
C15 C14 C4 124.0(5)
N1 C4 C3 108.4(4)
N1 C4 C14 123.6(4)
C3 C4 C14 128.0(4)
C29 C24 C25 117.8(4)
C29 C24 C17 119.9(4)
C25 C24 C17 122.3(4)
N2 C8 C9 121.4(4)
N2 C8 C7 108.0(4)
C9 C8 C7 130.5(4)
C16 C17 C24 127.8(4)
C26 C25 C24 120.9(4)
C62 C57 C58 116.9(5)
C62 C57 B2 121.8(4)
C58 C57 B2 121.2(5)
C14 C15 C18 127.5(5)
C28 C27 C26 116.1(4)
C28 C27 B2 121.5(4)
C26 C27 B2 122.4(4)
C3 C2 C1 107.2(4)
C18 C23 C22 121.9(5)
C20 C19 C18 120.9(5)
C23 C18 C19 117.2(4)
C23 C18 C15 123.6(4)
C19 C18 C15 119.2(4)
C27 C28 C29 121.7(4)
C2 C3 C4 108.5(4)
C49 C48 C53 116.9(5)
C49 C48 B2 122.6(4)
C53 C48 B2 120.4(5)
C24 C29 C28 121.3(4)
C7 C6 C5 107.9(4)
C25 C26 C27 122.3(4)
C21 C20 C19 122.8(5)
C20 C21 C22 116.5(4)
C20 C21 B3 122.2(5)
C22 C21 B3 121.2(5)
C51 C52 C53 124.0(5)
C23 C22 C21 120.7(5)
C31 C30 C35 117.0(6)
C31 C30 B3 122.5(5)
C35 C30 B3 120.4(5)
C44 C39 C40 117.4(6)
C44 C39 B3 122.6(5)
C40 C39 B3 119.8(6)
C52 C53 C48 119.3(5)
C52 C53 C56 119.8(5)
C48 C53 C56 120.9(5)
C10 C11 C12 112.7(5)
C61 C62 C57 120.7(6)
C61 C62 C65 117.3(6)
C57 C62 C65 122.0(5)
C59 C58 C57 119.8(6)
C59 C58 C63 117.7(5)
C57 C58 C63 122.5(5)
C50 C49 C48 119.8(5)
C50 C49 C54 117.8(5)
C48 C49 C54 122.4(5)
C62 C61 C60 122.7(7)
C41 C40 C39 119.6(8)
C41 C40 C45 119.2(7)
C39 C40 C45 121.2(7)
C27 B2 C57 118.5(5)
C27 B2 C48 119.2(4)
C57 B2 C48 122.3(4)
C33 C34 C35 123.4(7)
C12 C13 S002 111.9(4)
C12 C13 I1 128.7(4)
S002 C13 I1 119.3(3)
C13 C12 C11 113.3(5)
C34 C35 C30 119.9(6)
C34 C35 C38 119.8(6)
C30 C35 C38 120.4(6)
F1 B1 F2 110.9(4)
F1 B1 N1 110.2(4)
F2 B1 N1 109.5(4)
F1 B1 N2 110.1(4)
F2 B1 N2 109.9(4)
N1 B1 N2 106.1(3)
C59 C60 C61 117.1(6)
C59 C60 C64 120.9(7)
C61 C60 C64 122.0(8)
C51 C50 C49 123.9(6)
C60 C59 C58 122.8(6)
C52 C51 C50 116.1(5)
C52 C51 C55 122.8(6)
C50 C51 C55 121.1(6)
C31 C32 C33 121.3(7)
C34 C33 C32 117.8(7)
C34 C33 C37 122.8(8)
C32 C33 C37 119.4(8)
C42 C41 C40 123.5(7)
C32 C31 C30 120.6(6)
C32 C31 C36 117.7(7)
C30 C31 C36 121.6(6)
C43 C44 C39 119.9(7)
C43 C44 C47 119.0(7)
C39 C44 C47 121.2(6)
C44 C43 C42 122.9(8)
C41 C42 C43 116.4(7)
C41 C42 C46 119.4(10)
C43 C42 C46 124.2(10)
C39 B3 C21 119.3(5)
C39 B3 C30 123.6(5)
C21 B3 C30 117.1(5)
C4S C6S C3S 65(3)
C2S C1S C5S 85(2)
C1S C5S C3S 70(2)
C1S C5S C4S 93(3)
C3S C5S C4S 54.0(18)
C2S C3S C4S 67(2)
C2S C3S C6S 100(3)
C4S C3S C6S 46.3(17)
C2S C3S C5S 82(3)
C4S C3S C5S 63(2)
C6S C3S C5S 99(2)
C3S C2S C1S 89(3)
C3S C2S C4S 65(2)
C1S C2S C4S 105(3)
C6S C4S C3S 69(3)
C6S C4S C2S 102(3)
C3S C4S C2S 47.5(17)
C6S C4S C5S 116(3)
C3S C4S C5S 63(2)
C2S C4S C5S 74(2)

loop_
_geom_bond_atom_site_label_1
_geom_bond_atom_site_label_2
_geom_bond_distance
I1 C13 2.066(5)
S002 C13 1.709(5)
S002 C10 1.710(5)
F2 B1 1.372(6)
F1 B1 1.357(6)
N2 C5 1.366(6)
N2 C8 1.381(5)
N2 B1 1.560(6)
N1 C4 1.352(6)
N1 C1 1.393(5)
N1 B1 1.554(6)
C10 C11 1.358(7)
C10 C9 1.473(6)
C1 C9 1.398(6)
C1 C2 1.411(6)
C9 C8 1.397(6)
C16 C17 1.309(6)
C16 C5 1.435(6)
C7 C6 1.377(7)
C7 C8 1.416(6)
C5 C6 1.407(7)
C14 C15 1.329(6)
C14 C4 1.423(6)
C4 C3 1.404(6)
C24 C29 1.373(6)
C24 C25 1.407(6)
C24 C17 1.469(6)
C25 C26 1.359(6)
C57 C62 1.400(8)
C57 C58 1.412(7)
C57 B2 1.572(8)
C15 C18 1.451(6)
C27 C28 1.390(7)
C27 C26 1.414(6)
C27 B2 1.560(7)
C2 C3 1.361(7)
C23 C18 1.371(7)
C23 C22 1.400(7)
C19 C20 1.385(7)
C19 C18 1.397(7)
C28 C29 1.394(7)
C48 C49 1.402(7)
C48 C53 1.426(7)
C48 B2 1.576(8)
C20 C21 1.372(7)
C21 C22 1.406(7)
C21 B3 1.571(8)
C52 C51 1.357(8)
C52 C53 1.389(8)
C30 C31 1.402(9)
C30 C35 1.428(8)
C30 B3 1.594(9)
C39 C44 1.398(9)
C39 C40 1.434(8)
C39 B3 1.559(9)
C53 C56 1.507(8)
C11 C12 1.401(7)
C62 C61 1.368(8)
C62 C65 1.522(8)
C58 C59 1.380(8)
C58 C63 1.502(9)
C49 C50 1.386(8)
C49 C54 1.494(8)
C61 C60 1.371(9)
C40 C41 1.370(11)
C40 C45 1.491(11)
C38 C35 1.525(9)
C34 C33 1.359(11)
C34 C35 1.363(9)
C13 C12 1.322(8)
C60 C59 1.367(10)
C60 C64 1.520(10)
C50 C51 1.371(8)
C51 C55 1.504(9)
C32 C31 1.386(10)
C32 C33 1.392(11)
C33 C37 1.542(11)
C36 C31 1.519(9)
C41 C42 1.365(12)
C44 C43 1.377(10)
C44 C47 1.506(9)
C43 C42 1.400(12)
C42 C46 1.502(12)
C6S C4S 1.44(5)
C6S C3S 1.85(4)
C1S C2S 1.62(3)
C1S C5S 1.79(4)
C5S C3S 1.98(5)
C5S C4S 1.99(5)
C3S C2S 1.46(4)
C3S C4S 1.80(5)
C2S C4S 1.83(5)
